data_7233427
loop_
_publ_author_name
'Vaganova, Tamara A.'
'Gatilov, Yurij V.'
'Benassi, Enrico'
'Chuikov, Igor P.'
'Pishchur, Denis P.'
'Malykhin, Evgenij V.'

_publ_section_title
;
 Impact of molecular packing rearrangement on solid-state fluorescence:
 polyhalogenated N-hetarylamines vs. their co-crystals with 18-crown-6
;
_journal_issue 39
_journal_name_full CrystEngComm
_journal_page_first 5931
_journal_paper_doi 10.1039/C9CE00645A
_journal_volume 21
_journal_year 2019
_chemical_formula_moiety 'C20 H14 F3 N3'
_chemical_formula_sum 'C20 H14 F3 N3'
_chemical_formula_weight 353.34
_chemical_melting_point 490
_chemical_name_systematic
;
N4-[(9-anthracenyl)methyl]-2,4-diamino-3,5,6-trifluoropyridine
;
_space_group_crystal_system triclinic
_space_group_IT_number 2
_space_group_name_Hall '-P 1'
_space_group_name_H-M_alt 'P -1'
_symmetry_space_group_name_Hall '-P 1'
_symmetry_space_group_name_H-M 'P -1'
_atom_sites_solution_hydrogens geom
_atom_sites_solution_primary direct
_atom_sites_solution_secondary difmap
_audit_creation_method SHELXL-2014/7
_audit_update_record
;
2019-04-22 deposited with the CCDC.    2019-08-23 downloaded from the CCDC.
;
_cell_angle_alpha 110.573(4)
_cell_angle_beta 98.064(4)
_cell_angle_gamma 90.097(4)
_cell_formula_units_Z 4
_cell_length_a 8.5190(8)
_cell_length_b 12.8724(13)
_cell_length_c 15.6110(17)
_cell_measurement_reflns_used 5775
_cell_measurement_temperature 296(2)
_cell_measurement_theta_max 24.55
_cell_measurement_theta_min 2.61
_cell_volume 1584.5(3)
_computing_cell_refinement 'Bruker SAINT'
_computing_data_collection 'Bruker APEX2'
_computing_data_reduction 'Bruker SAINT'
_computing_molecular_graphics 'Bruker SHELXTL'
_computing_publication_material 'Bruker SHELXTL'
_computing_structure_refinement 'SHELXL-2014/7 (Sheldrick, 2014)'
_computing_structure_solution 'SHELXS-97 (Sheldrick, 2008)'
_diffrn_ambient_temperature 296(2)
_diffrn_measured_fraction_theta_full 0.994
_diffrn_measured_fraction_theta_max 0.994
_diffrn_measurement_device_type 'Bruker APEX-II CCD'
_diffrn_measurement_method '\f and \w scans'
_diffrn_radiation_type MoK\a
_diffrn_radiation_wavelength 0.71073
_diffrn_reflns_av_R_equivalents 0.0379
_diffrn_reflns_av_unetI/netI 0.0984
_diffrn_reflns_Laue_measured_fraction_full 0.994
_diffrn_reflns_Laue_measured_fraction_max 0.994
_diffrn_reflns_limit_h_max 10
_diffrn_reflns_limit_h_min -9
_diffrn_reflns_limit_k_max 15
_diffrn_reflns_limit_k_min -15
_diffrn_reflns_limit_l_max 18
_diffrn_reflns_limit_l_min -18
_diffrn_reflns_number 26270
_diffrn_reflns_point_group_measured_fraction_full 0.994
_diffrn_reflns_point_group_measured_fraction_max 0.994
_diffrn_reflns_theta_full 25.116
_diffrn_reflns_theta_max 25.116
_diffrn_reflns_theta_min 1.692
_exptl_absorpt_coefficient_mu 0.114
_exptl_absorpt_correction_T_max 0.9773
_exptl_absorpt_correction_T_min 0.8229
_exptl_absorpt_correction_type multi-scan
_exptl_absorpt_process_details SADABS-2008/1
_exptl_crystal_colour colourless
_exptl_crystal_density_diffrn 1.481
_exptl_crystal_description block
_exptl_crystal_F_000 728
_exptl_crystal_size_max 0.46
_exptl_crystal_size_mid 0.35
_exptl_crystal_size_min 0.28
_refine_diff_density_max 1.100
_refine_diff_density_min -0.328
_refine_diff_density_rms 0.109
_refine_ls_extinction_method none
_refine_ls_goodness_of_fit_ref 0.913
_refine_ls_hydrogen_treatment constr
_refine_ls_matrix_type full
_refine_ls_number_parameters 469
_refine_ls_number_reflns 5628
_refine_ls_number_restraints 0
_refine_ls_restrained_S_all 0.913
_refine_ls_R_factor_all 0.1526
_refine_ls_R_factor_gt 0.0978
_refine_ls_shift/su_max 0.000
_refine_ls_shift/su_mean 0.000
_refine_ls_structure_factor_coef Fsqd
_refine_ls_weighting_details 'w=1/[\s^2^(Fo^2^)+(0.1600P)^2^] where P=(Fo^2^+2Fc^2^)/3'
_refine_ls_weighting_scheme calc
_refine_ls_wR_factor_gt 0.2388
_refine_ls_wR_factor_ref 0.2623
_reflns_Friedel_coverage 0.000
_reflns_number_gt 2580
_reflns_number_total 5628
_reflns_threshold_expression 'I > 2\s(I)'
_cod_data_source_file c9ce00645a2.cif
_cod_data_source_block H-m72
_cod_depositor_comments 'Adding full bibliography for 7233421--7233432.cif.'
_cod_database_code 7233427
_shelx_shelxl_version_number 2014/7
_shelx_space_group_comment
;
The symmetry employed for this shelxl refinement is uniquely defined
by the following loop, which should always be used as a source of
symmetry information in preference to the above space-group names.
They are only intended as comments.
;

loop_
_space_group_symop_operation_xyz
'x, y, z'
'-x, -y, -z'

loop_
_atom_site_label
_atom_site_type_symbol
_atom_site_fract_x
_atom_site_fract_y
_atom_site_fract_z
_atom_site_U_iso_or_equiv
_atom_site_adp_type
_atom_site_occupancy
_atom_site_site_symmetry_order
_atom_site_calc_flag
_atom_site_refinement_flags_posn
_atom_site_refinement_flags_adp
F1 F 0.8691(3) 0.4205(2) 0.89997(18) 0.0612(8) Uani 1 1 d . .
N1 N 0.7289(5) 0.6374(3) 0.8180(3) 0.0491(10) Uani 1 1 d . .
C1 C 0.8094(6) 0.5841(4) 0.8690(3) 0.0482(12) Uani 1 1 d . .
F2 F 0.4767(3) 0.41092(19) 0.64869(18) 0.0527(7) Uani 1 1 d . .
C2 C 0.7804(5) 0.4716(3) 0.8480(3) 0.0375(10) Uani 1 1 d . .
N2 N 0.9141(5) 0.6466(3) 0.9432(3) 0.0658(12) Uani 1 1 d . .
H2A H 0.9264 0.7170 0.9558 0.079 Uiso 1 1 calc R U
H2B H 0.9682 0.6158 0.9777 0.079 Uiso 1 1 calc R U
F3 F 0.5428(3) 0.6269(2) 0.6966(2) 0.0657(9) Uani 1 1 d . .
N3 N 0.6599(5) 0.2931(3) 0.7553(3) 0.0512(11) Uani 1 1 d . .
H3 H 0.7261 0.2658 0.7874 0.061 Uiso 1 1 calc R U
C3 C 0.6751(5) 0.4044(3) 0.7736(3) 0.0382(10) Uani 1 1 d . .
C4 C 0.5875(5) 0.4629(3) 0.7230(3) 0.0415(11) Uani 1 1 d . .
C5 C 0.6258(6) 0.5764(4) 0.7509(3) 0.0443(12) Uani 1 1 d . .
C6 C 0.5393(6) 0.2157(3) 0.6849(3) 0.0499(12) Uani 1 1 d . .
H6A H 0.5607 0.2074 0.6235 0.060 Uiso 1 1 calc R U
H6B H 0.4349 0.2446 0.6916 0.060 Uiso 1 1 calc R U
C7 C 0.6874(6) 0.0191(5) 0.5616(3) 0.0617(14) Uani 1 1 d . .
H7 H 0.6947 0.0864 0.5523 0.074 Uiso 1 1 calc R U
C8 C 0.7520(6) -0.0723(6) 0.5042(4) 0.0737(18) Uani 1 1 d . .
H8 H 0.8040 -0.0663 0.4575 0.088 Uiso 1 1 calc R U
C9 C 0.7390(7) -0.1762(5) 0.5167(4) 0.0740(17) Uani 1 1 d . .
H9 H 0.7807 -0.2385 0.4771 0.089 Uiso 1 1 calc R U
C10A C 0.6034(5) -0.0917(3) 0.6465(3) 0.0357(10) Uani 1 1 d . .
C10 C 0.6688(6) -0.1846(4) 0.5834(4) 0.0669(16) Uani 1 1 d . .
H10 H 0.6611 -0.2534 0.5900 0.080 Uiso 1 1 calc R U
C11 C 0.4131(7) -0.0203(5) 0.8606(4) 0.0671(16) Uani 1 1 d . .
H11 H 0.4117 -0.0871 0.8711 0.081 Uiso 1 1 calc R U
C12 C 0.3531(7) 0.0704(7) 0.9186(4) 0.087(2) Uani 1 1 d . .
H12 H 0.3152 0.0647 0.9699 0.104 Uiso 1 1 calc R U
C13 C 0.3453(7) 0.1701(6) 0.9055(5) 0.0830(19) Uani 1 1 d . .
H13 H 0.2995 0.2302 0.9451 0.100 Uiso 1 1 calc R U
C14A C 0.4771(5) 0.0904(3) 0.7686(3) 0.0391(11) Uani 1 1 d . .
C14 C 0.4067(6) 0.1774(4) 0.8330(4) 0.0576(13) Uani 1 1 d . .
H14 H 0.4025 0.2453 0.8243 0.069 Uiso 1 1 calc R U
C15 C 0.5432(5) 0.1073(3) 0.6965(3) 0.0342(10) Uani 1 1 d . .
C15A C 0.6100(5) 0.0134(4) 0.6346(3) 0.0424(11) Uani 1 1 d . .
C16A C 0.4792(5) -0.0133(4) 0.7824(3) 0.0502(12) Uani 1 1 d . .
C16 C 0.5393(6) -0.1015(4) 0.7201(4) 0.0582(14) Uani 1 1 d . .
H16 H 0.5370 -0.1702 0.7274 0.070 Uiso 1 1 calc R U
F4 F -0.1559(4) 0.9205(2) 0.9009(2) 0.0673(9) Uani 1 1 d . .
N4 N -0.0657(5) 1.1334(3) 0.8133(3) 0.0503(10) Uani 1 1 d . .
F5 F 0.1007(3) 0.9078(2) 0.64712(18) 0.0556(8) Uani 1 1 d . .
N5 N -0.1832(5) 1.1456(4) 0.9406(3) 0.0709(13) Uani 1 1 d . .
H5A H -0.1913 1.2155 0.9517 0.085 Uiso 1 1 calc R U
H5B H -0.2173 1.1157 0.9764 0.085 Uiso 1 1 calc R U
F6 F 0.0555(4) 1.1224(2) 0.6917(2) 0.0690(9) Uani 1 1 d . .
N6 N -0.0233(5) 0.7909(3) 0.7550(3) 0.0537(11) Uani 1 1 d . .
H6 H -0.0729 0.7639 0.7875 0.064 Uiso 1 1 calc R U
C17 C -0.1167(5) 1.0822(4) 0.8666(3) 0.0485(12) Uani 1 1 d . .
C18 C -0.0985(5) 0.9694(3) 0.8469(3) 0.0420(11) Uani 1 1 d . .
C19 C -0.0289(5) 0.9030(3) 0.7727(3) 0.0394(11) Uani 1 1 d . .
C20 C 0.0274(5) 0.9592(3) 0.7213(3) 0.0410(11) Uani 1 1 d . .
C21 C 0.0038(6) 1.0714(3) 0.7458(3) 0.0463(12) Uani 1 1 d . .
C22 C 0.0599(6) 0.7142(3) 0.6855(4) 0.0561(14) Uani 1 1 d . .
H22A H 0.1688 0.7422 0.6935 0.067 Uiso 1 1 calc R U
H22B H 0.0090 0.7078 0.6241 0.067 Uiso 1 1 calc R U
C23 C -0.1575(7) 0.5224(5) 0.5602(4) 0.0708(16) Uani 1 1 d . .
H23 H -0.1691 0.5898 0.5511 0.085 Uiso 1 1 calc R U
C24 C -0.2537(7) 0.4267(7) 0.5019(4) 0.087(2) Uani 1 1 d . .
H24 H -0.3303 0.4320 0.4551 0.104 Uiso 1 1 calc R U
C25 C -0.2344(9) 0.3239(6) 0.5141(5) 0.096(2) Uani 1 1 d . .
H25 H -0.2970 0.2617 0.4746 0.115 Uiso 1 1 calc R U
C26A C -0.0338(5) 0.4064(3) 0.6438(3) 0.0396(11) Uani 1 1 d . .
C26 C -0.1274(9) 0.3151(5) 0.5816(5) 0.093(2) Uani 1 1 d . .
H26 H -0.1148 0.2460 0.5874 0.111 Uiso 1 1 calc R U
C27 C 0.2646(8) 0.4766(6) 0.8628(5) 0.086(2) Uani 1 1 d . .
H27 H 0.2687 0.4107 0.8747 0.103 Uiso 1 1 calc R U
C28 C 0.3554(9) 0.5692(9) 0.9216(5) 0.111(3) Uani 1 1 d . .
H28 H 0.4166 0.5650 0.9744 0.133 Uiso 1 1 calc R U
C29 C 0.3597(9) 0.6656(7) 0.9063(6) 0.104(3) Uani 1 1 d . .
H29 H 0.4280 0.7250 0.9451 0.124 Uiso 1 1 calc R U
C30A C 0.1603(6) 0.5867(4) 0.7681(3) 0.0473(12) Uani 1 1 d . .
C30 C 0.2640(7) 0.6737(6) 0.8341(4) 0.0771(18) Uani 1 1 d . .
H30 H 0.2648 0.7420 0.8262 0.092 Uiso 1 1 calc R U
C31 C 0.0575(5) 0.6032(3) 0.6950(3) 0.0363(10) Uani 1 1 d . .
C31A C -0.0410(5) 0.5137(4) 0.6342(3) 0.0440(11) Uani 1 1 d . .
C32A C 0.1613(7) 0.4820(5) 0.7812(4) 0.0613(15) Uani 1 1 d . .
C32 C 0.0686(7) 0.3966(5) 0.7185(4) 0.0705(18) Uani 1 1 d . .
H32 H 0.0731 0.3276 0.7251 0.085 Uiso 1 1 calc R U

loop_
_atom_site_aniso_label
_atom_site_aniso_U_11
_atom_site_aniso_U_22
_atom_site_aniso_U_33
_atom_site_aniso_U_23
_atom_site_aniso_U_13
_atom_site_aniso_U_12
F1 0.075(2) 0.0429(16) 0.0590(18) 0.0178(14) -0.0102(14) -0.0017(13)
N1 0.061(3) 0.031(2) 0.059(3) 0.020(2) 0.011(2) 0.0049(19)
C1 0.052(3) 0.035(3) 0.053(3) 0.006(2) 0.017(2) -0.003(2)
F2 0.0641(18) 0.0327(14) 0.0575(17) 0.0201(13) -0.0142(13) -0.0031(12)
C2 0.043(3) 0.031(2) 0.038(2) 0.015(2) -0.0030(19) 0.0041(19)
N2 0.082(3) 0.036(2) 0.065(3) 0.005(2) -0.002(2) -0.010(2)
F3 0.084(2) 0.0365(15) 0.082(2) 0.0335(15) -0.0028(16) 0.0042(13)
N3 0.065(3) 0.027(2) 0.058(3) 0.0201(18) -0.0132(19) -0.0045(17)
C3 0.048(3) 0.028(2) 0.044(3) 0.017(2) 0.013(2) 0.0042(19)
C4 0.047(3) 0.032(2) 0.048(3) 0.016(2) 0.011(2) 0.005(2)
C5 0.058(3) 0.028(2) 0.060(3) 0.029(2) 0.019(3) 0.015(2)
C6 0.060(3) 0.029(2) 0.056(3) 0.016(2) -0.006(2) -0.003(2)
C7 0.063(4) 0.067(4) 0.050(3) 0.017(3) 0.002(3) -0.010(3)
C8 0.057(4) 0.105(5) 0.046(3) 0.010(3) 0.008(3) -0.004(3)
C9 0.078(4) 0.061(4) 0.062(4) -0.001(3) 0.002(3) 0.010(3)
C10A 0.036(3) 0.019(2) 0.045(3) 0.0054(19) -0.0032(19) 0.0020(17)
C10 0.063(4) 0.046(3) 0.074(4) 0.006(3) -0.002(3) 0.014(3)
C11 0.079(4) 0.062(4) 0.074(4) 0.041(3) 0.011(3) -0.025(3)
C12 0.070(4) 0.108(6) 0.067(4) 0.007(4) 0.024(3) -0.028(4)
C13 0.066(4) 0.073(5) 0.087(5) 0.002(4) 0.007(3) -0.002(3)
C14A 0.032(2) 0.033(2) 0.050(3) 0.016(2) -0.004(2) -0.0027(18)
C14 0.050(3) 0.058(3) 0.061(3) 0.015(3) 0.011(3) 0.000(2)
C15 0.037(2) 0.027(2) 0.038(2) 0.0128(19) -0.0020(19) -0.0007(17)
C15A 0.042(3) 0.036(3) 0.044(3) 0.011(2) -0.001(2) -0.0053(19)
C16A 0.047(3) 0.038(3) 0.065(3) 0.021(3) -0.003(2) -0.011(2)
C16 0.065(4) 0.036(3) 0.074(4) 0.027(3) -0.007(3) -0.009(2)
F4 0.093(2) 0.0511(17) 0.0635(19) 0.0178(15) 0.0379(16) 0.0119(15)
N4 0.052(3) 0.030(2) 0.068(3) 0.019(2) 0.002(2) -0.0032(18)
F5 0.078(2) 0.0352(15) 0.0633(18) 0.0221(13) 0.0290(15) 0.0102(13)
N5 0.080(3) 0.047(3) 0.072(3) -0.001(2) 0.025(2) 0.010(2)
F6 0.092(2) 0.0386(16) 0.092(2) 0.0383(16) 0.0238(17) 0.0056(14)
N6 0.081(3) 0.028(2) 0.063(3) 0.0195(19) 0.037(2) 0.0102(19)
C17 0.045(3) 0.028(2) 0.058(3) -0.001(2) 0.001(2) 0.006(2)
C18 0.052(3) 0.030(2) 0.046(3) 0.014(2) 0.015(2) -0.003(2)
C19 0.046(3) 0.022(2) 0.049(3) 0.011(2) 0.006(2) 0.0042(18)
C20 0.043(3) 0.032(2) 0.048(3) 0.014(2) 0.009(2) 0.0048(19)
C21 0.054(3) 0.026(2) 0.062(3) 0.023(2) -0.001(2) -0.005(2)
C22 0.087(4) 0.023(2) 0.065(3) 0.016(2) 0.032(3) 0.009(2)
C23 0.071(4) 0.082(4) 0.058(4) 0.018(3) 0.022(3) 0.017(3)
C24 0.064(4) 0.129(7) 0.047(4) 0.003(4) 0.012(3) 0.002(4)
C25 0.098(6) 0.080(5) 0.082(5) -0.012(4) 0.035(4) -0.025(4)
C26A 0.049(3) 0.018(2) 0.046(3) 0.000(2) 0.020(2) -0.0054(18)
C26 0.104(6) 0.059(4) 0.099(5) -0.006(4) 0.053(5) -0.020(4)
C27 0.094(5) 0.091(5) 0.091(5) 0.045(4) 0.036(4) 0.064(4)
C28 0.079(5) 0.168(9) 0.057(4) 0.010(5) -0.002(3) 0.060(6)
C29 0.072(5) 0.104(6) 0.108(6) 0.002(5) 0.016(4) 0.027(4)
C30A 0.050(3) 0.038(3) 0.059(3) 0.017(2) 0.027(2) 0.016(2)
C30 0.050(4) 0.094(5) 0.068(4) 0.004(4) 0.010(3) 0.020(3)
C31 0.047(3) 0.021(2) 0.041(3) 0.0063(19) 0.021(2) 0.0012(18)
C31A 0.047(3) 0.044(3) 0.043(3) 0.014(2) 0.017(2) 0.009(2)
C32A 0.065(4) 0.064(4) 0.065(4) 0.029(3) 0.026(3) 0.037(3)
C32 0.093(5) 0.044(3) 0.096(5) 0.035(3) 0.057(4) 0.025(3)

loop_
_atom_type_symbol
_atom_type_description
_atom_type_scat_dispersion_real
_atom_type_scat_dispersion_imag
_atom_type_scat_source
C C 0.0033 0.0016 'International Tables Vol C Tables 4.2.6.8 and 6.1.1.4'
H H 0.0000 0.0000 'International Tables Vol C Tables 4.2.6.8 and 6.1.1.4'
N N 0.0061 0.0033 'International Tables Vol C Tables 4.2.6.8 and 6.1.1.4'
F F 0.0171 0.0103 'International Tables Vol C Tables 4.2.6.8 and 6.1.1.4'

loop_
_geom_angle_atom_site_label_1
_geom_angle_atom_site_label_2
_geom_angle_atom_site_label_3
_geom_angle
C5 N1 C1 115.1(4)
N1 C1 N2 116.9(4)
N1 C1 C2 120.8(4)
N2 C1 C2 122.2(5)
C3 C2 F1 116.7(3)
C3 C2 C1 124.5(4)
F1 C2 C1 118.6(4)
C1 N2 H2A 120.0
C1 N2 H2B 120.0
H2A N2 H2B 120.0
C3 N3 C6 125.3(4)
C3 N3 H3 117.3
C6 N3 H3 117.3
C2 C3 N3 120.7(4)
C2 C3 C4 113.6(4)
N3 C3 C4 125.7(4)
F2 C4 C5 121.3(4)
F2 C4 C3 122.0(4)
C5 C4 C3 116.7(4)
N1 C5 F3 117.0(4)
N1 C5 C4 129.1(4)
F3 C5 C4 113.9(4)
N3 C6 C15 109.2(4)
N3 C6 H6A 109.8
C15 C6 H6A 109.8
N3 C6 H6B 109.8
C15 C6 H6B 109.8
H6A C6 H6B 108.3
C8 C7 C15A 121.6(5)
C8 C7 H7 119.2
C15A C7 H7 119.2
C7 C8 C9 119.7(5)
C7 C8 H8 120.1
C9 C8 H8 120.1
C10 C9 C8 120.4(5)
C10 C9 H9 119.8
C8 C9 H9 119.8
C16 C10A C10 120.8(4)
C16 C10A C15A 120.1(4)
C10 C10A C15A 119.1(4)
C9 C10 C10A 122.2(6)
C9 C10 H10 118.9
C10A C10 H10 118.9
C12 C11 C16A 119.9(5)
C12 C11 H11 120.1
C16A C11 H11 120.1
C11 C12 C13 123.4(6)
C11 C12 H12 118.3
C13 C12 H12 118.3
C14 C13 C12 117.1(6)
C14 C13 H13 121.5
C12 C13 H13 121.5
C15 C14A C14 121.3(4)
C15 C14A C16A 122.6(4)
C14 C14A C16A 116.1(4)
C13 C14 C14A 125.5(5)
C13 C14 H14 117.2
C14A C14 H14 117.2
C14A C15 C15A 116.7(4)
C14A C15 C6 121.0(4)
C15A C15 C6 122.3(4)
C15 C15A C7 123.1(4)
C15 C15A C10A 119.9(4)
C7 C15A C10A 117.0(4)
C16 C16A C14A 118.7(4)
C16 C16A C11 123.3(5)
C14A C16A C11 118.0(5)
C16A C16 C10A 121.8(4)
C16A C16 H16 119.1
C10A C16 H16 119.1
C21 N4 C17 115.5(4)
C17 N5 H5A 120.0
C17 N5 H5B 120.0
H5A N5 H5B 120.0
C19 N6 C22 125.1(4)
C19 N6 H6 117.5
C22 N6 H6 117.5
N4 C17 N5 117.3(4)
N4 C17 C18 120.6(4)
N5 C17 C18 122.0(5)
F4 C18 C19 118.0(4)
F4 C18 C17 118.6(4)
C19 C18 C17 123.4(4)
N6 C19 C20 125.9(4)
N6 C19 C18 119.7(4)
C20 C19 C18 114.4(4)
F5 C20 C21 119.2(4)
F5 C20 C19 122.5(4)
C21 C20 C19 118.2(4)
N4 C21 F6 115.9(4)
N4 C21 C20 127.7(4)
F6 C21 C20 116.4(4)
N6 C22 C31 109.6(4)
N6 C22 H22A 109.8
C31 C22 H22A 109.8
N6 C22 H22B 109.8
C31 C22 H22B 109.8
H22A C22 H22B 108.2
C24 C23 C31A 119.1(6)
C24 C23 H23 120.5
C31A C23 H23 120.5
C25 C24 C23 120.7(6)
C25 C24 H24 119.6
C23 C24 H24 119.6
C24 C25 C26 120.5(7)
C24 C25 H25 119.7
C26 C25 H25 119.7
C26 C26A C32 120.6(6)
C26 C26A C31A 121.3(6)
C32 C26A C31A 118.1(4)
C25 C26 C26A 121.8(7)
C25 C26 H26 119.1
C26A C26 H26 119.1
C28 C27 C32A 119.8(6)
C28 C27 H27 120.1
C32A C27 H27 120.1
C29 C28 C27 123.0(7)
C29 C28 H28 118.5
C27 C28 H28 118.5
C30 C29 C28 118.4(8)
C30 C29 H29 120.8
C28 C29 H29 120.8
C31 C30A C32A 121.5(5)
C31 C30A C30 122.1(5)
C32A C30A C30 116.4(5)
C29 C30 C30A 125.5(7)
C29 C30 H30 117.2
C30A C30 H30 117.2
C31A C31 C30A 118.2(4)
C31A C31 C22 122.7(4)
C30A C31 C22 119.1(4)
C31 C31A C26A 120.6(4)
C31 C31A C23 123.0(5)
C26A C31A C23 116.4(5)
C32 C32A C30A 118.2(5)
C32 C32A C27 125.0(6)
C30A C32A C27 116.8(6)
C32A C32 C26A 123.3(5)
C32A C32 H32 118.3
C26A C32 H32 118.3

loop_
_geom_bond_atom_site_label_1
_geom_bond_atom_site_label_2
_geom_bond_distance
F1 C2 1.366(5)
N1 C5 1.284(6)
N1 C1 1.344(6)
C1 N2 1.355(6)
C1 C2 1.382(6)
F2 C4 1.353(5)
C2 C3 1.379(6)
N2 H2A 0.8600
N2 H2B 0.8600
F3 C5 1.364(5)
N3 C3 1.360(5)
N3 C6 1.472(6)
N3 H3 0.8600
C3 C4 1.416(6)
C4 C5 1.394(6)
C6 C15 1.468(6)
C6 H6A 0.9700
C6 H6B 0.9700
C7 C8 1.375(8)
C7 C15A 1.418(7)
C7 H7 0.9300
C8 C9 1.424(9)
C8 H8 0.9300
C9 C10 1.306(8)
C9 H9 0.9300
C10A C16 1.384(6)
C10A C10 1.428(6)
C10A C15A 1.430(6)
C10 H10 0.9300
C11 C12 1.354(9)
C11 C16A 1.445(7)
C11 H11 0.9300
C12 C13 1.369(10)
C12 H12 0.9300
C13 C14 1.343(8)
C13 H13 0.9300
C14A C15 1.407(6)
C14A C14 1.416(7)
C14A C16A 1.425(6)
C14 H14 0.9300
C15 C15A 1.434(6)
C16A C16 1.365(7)
C16 H16 0.9300
F4 C18 1.355(5)
N4 C21 1.297(6)
N4 C17 1.343(6)
F5 C20 1.355(5)
N5 C17 1.358(6)
N5 H5A 0.8600
N5 H5B 0.8600
F6 C21 1.353(5)
N6 C19 1.372(5)
N6 C22 1.456(6)
N6 H6 0.8600
C17 C18 1.388(6)
C18 C19 1.387(6)
C19 C20 1.382(6)
C20 C21 1.381(6)
C22 C31 1.488(6)
C22 H22A 0.9700
C22 H22B 0.9700
C23 C24 1.420(9)
C23 C31A 1.450(7)
C23 H23 0.9300
C24 C25 1.408(10)
C24 H24 0.9300
C25 C26 1.331(10)
C25 H25 0.9300
C26A C26 1.391(8)
C26A C32 1.398(8)
C26A C31A 1.441(6)
C26 H26 0.9300
C27 C28 1.375(11)
C27 C32A 1.466(8)
C27 H27 0.9300
C28 C29 1.346(12)
C28 H28 0.9300
C29 C30 1.331(9)
C29 H29 0.9300
C30A C31 1.415(7)
C30A C32A 1.432(7)
C30A C30 1.423(8)
C30 H30 0.9300
C31 C31A 1.392(6)
C32A C32 1.348(8)
C32 H32 0.9300
